data_1552792
loop_
_publ_author_name
'Chancellor, Christopher J.'
'Bowles, Faye L.'
'Franco, Jimmy U.'
'Pham, David M.'
'Rivera, Melissa'
'Sarina, Evan A.'
'Ghiassi, Kamran B.'
'Balch, Alan L.'
'Olmstead, Marilyn M.'

_publ_section_title
;
 Single-Crystal X-ray Diffraction Studies of Solvated Crystals of
 C<sub>60</sub> Reveal the Intermolecular Interactions between the
 Component Molecules.
;
_journal_issue 50
_journal_name_full 'The journal of physical chemistry. A'
_journal_page_first 9626
_journal_page_last 9636
_journal_paper_doi 10.1021/acs.jpca.8b08740
_journal_volume 122
_journal_year 2018
_chemical_formula_moiety 'C60, 2(C2 Cl4)'
_chemical_formula_sum 'C64 Cl8'
_chemical_formula_weight 1052.24
_chemical_name_common C60.2tetrachloroethene
_space_group_crystal_system monoclinic
_space_group_IT_number 12
_space_group_name_Hall '-C 2y'
_space_group_name_H-M_alt 'C 1 2/m 1'
_atom_sites_solution_primary direct
_atom_sites_solution_secondary difmap
_audit_creation_method SHELXL-2018/3
_cell_angle_alpha 90
_cell_angle_beta 102.0260(11)
_cell_angle_gamma 90
_cell_formula_units_Z 2
_cell_length_a 16.0981(12)
_cell_length_b 11.4891(9)
_cell_length_c 10.2043(8)
_cell_measurement_reflns_used 5291
_cell_measurement_temperature 90(2)
_cell_measurement_theta_max 27.5
_cell_measurement_theta_min 2.6
_cell_volume 1845.9(2)
_computing_cell_refinement 'SAINT (Bruker v8.38A, 2017)'
_computing_data_collection 'Apex2 (Bruker, 2008)'
_computing_data_reduction 'SAINT (Bruker v8.38A, 2017)'
_computing_publication_material 'SHELXL-2018/3 (Sheldrick, 2018)'
_computing_structure_refinement 'SHELXL-2018/3 (Sheldrick, 2018)'
_computing_structure_solution 'SHELXS, (Sheldrick, 2008)'
_diffrn_ambient_temperature 90(2)
_diffrn_detector_area_resol_mean 8.3
_diffrn_measured_fraction_theta_full 0.999
_diffrn_measured_fraction_theta_max 0.998
_diffrn_measurement_device_type 'Bruker ApexII'
_diffrn_measurement_method \w
_diffrn_radiation_type MoK\a
_diffrn_radiation_wavelength 0.71073
_diffrn_reflns_av_R_equivalents 0.0299
_diffrn_reflns_av_unetI/netI 0.0218
_diffrn_reflns_Laue_measured_fraction_full 0.999
_diffrn_reflns_Laue_measured_fraction_max 0.998
_diffrn_reflns_limit_h_max 20
_diffrn_reflns_limit_h_min -20
_diffrn_reflns_limit_k_max 14
_diffrn_reflns_limit_k_min -14
_diffrn_reflns_limit_l_max 13
_diffrn_reflns_limit_l_min -13
_diffrn_reflns_number 10499
_diffrn_reflns_point_group_measured_fraction_full 0.999
_diffrn_reflns_point_group_measured_fraction_max 0.998
_diffrn_reflns_theta_full 25.242
_diffrn_reflns_theta_max 27.536
_diffrn_reflns_theta_min 2.587
_diffrn_source 'fine-focus sealed tube'
_exptl_absorpt_coefficient_mu 0.667
_exptl_absorpt_correction_T_max 0.746
_exptl_absorpt_correction_T_min 0.522
_exptl_absorpt_correction_type multi-scan
_exptl_absorpt_process_details 'SADABS (Sheldrick, 2016)'
_exptl_crystal_colour black
_exptl_crystal_density_diffrn 1.893
_exptl_crystal_description shard
_exptl_crystal_F_000 1040
_exptl_crystal_size_max 0.320
_exptl_crystal_size_mid 0.180
_exptl_crystal_size_min 0.070
_refine_diff_density_max 0.446
_refine_diff_density_min -0.429
_refine_diff_density_rms 0.077
_refine_ls_extinction_method none
_refine_ls_goodness_of_fit_ref 1.040
_refine_ls_hydrogen_treatment undef
_refine_ls_matrix_type full
_refine_ls_number_parameters 178
_refine_ls_number_reflns 2223
_refine_ls_number_restraints 0
_refine_ls_restrained_S_all 1.040
_refine_ls_R_factor_all 0.0423
_refine_ls_R_factor_gt 0.0384
_refine_ls_shift/su_max 0.000
_refine_ls_shift/su_mean 0.000
_refine_ls_structure_factor_coef Fsqd
_refine_ls_weighting_details 'w=1/[\s^2^(Fo^2^)+(0.0652P)^2^+3.6605P] where P=(Fo^2^+2Fc^2^)/3'
_refine_ls_weighting_scheme calc
_refine_ls_wR_factor_gt 0.1086
_refine_ls_wR_factor_ref 0.1117
_reflns_Friedel_coverage 0.000
_reflns_number_gt 2000
_reflns_number_total 2223
_reflns_threshold_expression 'I > 2\s(I)'
_cod_data_source_file jp8b08740_si_006.cif
_cod_data_source_block juf59
_cod_original_sg_symbol_H-M 'C 2/m'
_cod_database_code 1552792
_shelx_shelxl_version_number 2018/3
_shelx_space_group_comment
;
The symmetry employed for this shelxl refinement is uniquely defined
by the following loop, which should always be used as a source of
symmetry information in preference to the above space-group names.
They are only intended as comments.
;
_shelx_estimated_absorpt_t_min 0.815
_shelx_estimated_absorpt_t_max 0.955

loop_
_space_group_symop_operation_xyz
'x, y, z'
'-x, y, -z'
'x+1/2, y+1/2, z'
'-x+1/2, y+1/2, -z'
'-x, -y, -z'
'x, -y, z'
'-x+1/2, -y+1/2, -z'
'x+1/2, -y+1/2, z'

loop_
_atom_site_label
_atom_site_type_symbol
_atom_site_fract_x
_atom_site_fract_y
_atom_site_fract_z
_atom_site_U_iso_or_equiv
_atom_site_adp_type
_atom_site_occupancy
_atom_site_site_symmetry_order
_atom_site_calc_flag
_atom_site_refinement_flags_posn
_atom_site_refinement_flags_adp
_atom_site_refinement_flags_occupancy
C1 C 0.36405(11) 0.70012(17) 0.29505(19) 0.0185(4) Uani 1 1 d . . .
C2 C 0.32993(11) 0.70019(17) 0.41597(19) 0.0180(4) Uani 1 1 d . . .
C3 C 0.28818(10) 0.60219(17) 0.44968(18) 0.0180(4) Uani 1 1 d . . .
C4 C 0.27894(15) 0.500000 0.3643(3) 0.0176(5) Uani 1 2 d S T P
C5 C 0.31160(15) 0.500000 0.2487(3) 0.0176(5) Uani 1 2 d S T P
C6 C 0.35501(11) 0.60256(17) 0.21342(17) 0.0178(4) Uani 1 1 d . . .
C7 C 0.42526(11) 0.56314(18) 0.15544(17) 0.0184(4) Uani 1 1 d . . .
C8 C 0.50194(11) 0.62353(18) 0.18253(17) 0.0192(4) Uani 1 1 d . . .
C9 C 0.51106(11) 0.72559(17) 0.26808(19) 0.0195(4) Uani 1 1 d . . .
C10 C 0.44385(12) 0.76351(17) 0.32309(19) 0.0195(4) Uani 1 1 d . . .
C11 C 0.45884(12) 0.80272(16) 0.4611(2) 0.0199(4) Uani 1 1 d . . .
C12 C 0.38870(11) 0.76328(16) 0.51895(19) 0.0195(4) Uani 1 1 d . . .
C13 C 0.40305(11) 0.72559(17) 0.65111(19) 0.0193(4) Uani 1 1 d . . .
C14 C 0.35967(11) 0.62353(18) 0.68658(18) 0.0192(4) Uani 1 1 d . . .
C15 C 0.30330(10) 0.56319(17) 0.58803(18) 0.0185(4) Uani 1 1 d . . .
C16 C 0.41821(11) 0.56064(18) 0.78934(18) 0.0196(4) Uani 1 1 d . . .
Cl1 Cl 0.14105(3) 0.68610(4) 0.03441(5) 0.02793(17) Uani 1 1 d . . .
Cl2 Cl 0.06652(4) 0.500000 0.18385(7) 0.02360(18) Uani 1 2 d S T P
Cl3 Cl 0.21192(6) 0.500000 -0.12153(8) 0.0427(2) Uani 1 2 d S T P
C17 C 0.1229(2) 0.5383(3) 0.0650(4) 0.0172(7) Uani 0.5 1 d . . P
C18 C 0.1556(2) 0.4554(4) -0.0014(4) 0.0202(7) Uani 0.5 1 d . . P

loop_
_atom_site_aniso_label
_atom_site_aniso_U_11
_atom_site_aniso_U_22
_atom_site_aniso_U_33
_atom_site_aniso_U_23
_atom_site_aniso_U_13
_atom_site_aniso_U_12
C1 0.0136(8) 0.0219(9) 0.0185(9) 0.0058(7) 0.0000(7) 0.0043(7)
C2 0.0117(8) 0.0215(9) 0.0196(9) 0.0004(7) 0.0003(7) 0.0065(7)
C3 0.0069(7) 0.0268(10) 0.0196(9) -0.0003(7) 0.0011(6) 0.0041(7)
C4 0.0066(10) 0.0259(13) 0.0186(12) 0.000 -0.0013(9) 0.000
C5 0.0103(10) 0.0252(13) 0.0144(12) 0.000 -0.0045(9) 0.000
C6 0.0123(8) 0.0255(10) 0.0133(8) 0.0044(7) -0.0029(6) 0.0022(7)
C7 0.0161(8) 0.0285(10) 0.0091(8) 0.0026(7) -0.0007(6) 0.0018(7)
C8 0.0177(8) 0.0283(10) 0.0117(8) 0.0066(7) 0.0032(6) 0.0002(7)
C9 0.0176(8) 0.0221(9) 0.0176(9) 0.0076(7) 0.0013(7) -0.0028(7)
C10 0.0186(8) 0.0176(9) 0.0207(9) 0.0065(7) 0.0002(7) 0.0017(7)
C11 0.0191(9) 0.0152(9) 0.0241(10) 0.0017(7) 0.0016(7) 0.0018(7)
C12 0.0149(8) 0.0182(9) 0.0248(10) -0.0021(7) 0.0031(7) 0.0063(7)
C13 0.0150(8) 0.0222(9) 0.0210(9) -0.0068(7) 0.0045(7) 0.0046(7)
C14 0.0132(8) 0.0281(10) 0.0177(9) -0.0037(7) 0.0067(7) 0.0043(7)
C15 0.0084(7) 0.0281(10) 0.0200(9) -0.0004(7) 0.0053(6) 0.0024(7)
C16 0.0151(8) 0.0325(10) 0.0124(8) -0.0028(7) 0.0055(6) 0.0015(7)
Cl1 0.0356(3) 0.0207(3) 0.0270(3) 0.00427(18) 0.0054(2) 0.00355(19)
Cl2 0.0229(3) 0.0268(4) 0.0234(3) 0.000 0.0101(3) 0.000
Cl3 0.0375(4) 0.0698(6) 0.0262(4) 0.000 0.0190(3) 0.000
C17 0.0169(16) 0.0195(17) 0.0141(16) 0.0042(12) 0.0007(14) -0.0029(12)
C18 0.0179(16) 0.0239(16) 0.0181(18) 0.0002(14) 0.0019(15) -0.0024(13)

loop_
_atom_type_symbol
_atom_type_description
_atom_type_scat_dispersion_real
_atom_type_scat_dispersion_imag
_atom_type_scat_source
C C 0.0033 0.0016 'International Tables Vol C Tables 4.2.6.8 and 6.1.1.4'
Cl Cl 0.1484 0.1585 'International Tables Vol C Tables 4.2.6.8 and 6.1.1.4'

loop_
_geom_angle_atom_site_label_1
_geom_angle_atom_site_label_2
_geom_angle_atom_site_label_3
_geom_angle
_geom_angle_site_symmetry_1
_geom_angle_site_symmetry_3
C6 C1 C2 120.03(17) . .
C6 C1 C10 120.12(17) . .
C2 C1 C10 107.95(16) . .
C3 C2 C1 119.86(17) . .
C3 C2 C12 120.03(17) . .
C1 C2 C12 108.09(16) . .
C2 C3 C4 120.04(17) . .
C2 C3 C15 119.89(17) . .
C4 C3 C15 108.04(17) . .
C5 C4 C3 120.06(13) . .
C5 C4 C3 120.06(13) . 6_565
C3 C4 C3 108.0(2) . 6_565
C4 C5 C6 119.84(13) . .
C4 C5 C6 119.84(13) . 6_565
C6 C5 C6 108.4(2) . 6_565
C1 C6 C5 120.17(17) . .
C1 C6 C7 120.23(17) . .
C5 C6 C7 107.66(17) . .
C8 C7 C7 119.88(11) . 6_565
C8 C7 C6 119.78(18) . .
C7 C7 C6 108.15(11) 6_565 .
C7 C8 C16 120.23(18) . 2_656
C7 C8 C9 119.76(16) . .
C16 C8 C9 108.01(16) 2_656 .
C10 C9 C8 120.47(17) . .
C10 C9 C13 119.96(18) . 2_656
C8 C9 C13 107.82(16) . 2_656
C9 C10 C11 120.27(17) . .
C9 C10 C1 119.65(18) . .
C11 C10 C1 107.96(16) . .
C11 C11 C10 119.9(2) 2_656 .
C11 C11 C12 119.8(2) 2_656 .
C10 C11 C12 108.16(16) . .
C13 C12 C11 120.39(16) . .
C13 C12 C2 119.88(18) . .
C11 C12 C2 107.84(16) . .
C12 C13 C14 120.23(17) . .
C12 C13 C9 119.76(17) . 2_656
C14 C13 C9 108.01(16) . 2_656
C15 C14 C16 120.19(18) . .
C15 C14 C13 119.90(17) . .
C16 C14 C13 108.04(16) . .
C14 C15 C15 119.89(11) . 6_565
C14 C15 C3 120.06(17) . .
C15 C15 C3 107.97(11) 6_565 .
C16 C16 C14 119.92(11) 6_565 .
C16 C16 C8 119.89(11) 6_565 2_656
C14 C16 C8 108.12(17) . 2_656
C18 Cl1 C17 31.60(18) 6_565 .
C17 Cl2 C17 29.7(3) . 6_565
C18 Cl3 C18 34.1(3) . 6_565
C17 C17 C18 94.4(3) 6_565 6_565
C17 C17 C18 44.6(2) 6_565 .
C18 C17 C18 49.8(4) 6_565 .
C17 C17 Cl2 75.14(13) 6_565 .
C18 C17 Cl2 169.5(4) 6_565 .
C18 C17 Cl2 119.8(3) . .
C17 C17 Cl1 164.54(13) 6_565 .
C18 C17 Cl1 70.2(3) 6_565 .
C18 C17 Cl1 119.9(3) . .
Cl2 C17 Cl1 120.2(2) . .
C17 C18 C18 85.6(3) 6_565 6_565
C17 C18 C17 41.0(4) 6_565 .
C18 C18 C17 44.6(2) 6_565 .
C17 C18 Cl1 78.2(3) 6_565 6_565
C18 C18 Cl1 163.76(14) 6_565 6_565
C17 C18 Cl1 119.2(3) . 6_565
C17 C18 Cl3 158.5(4) 6_565 .
C18 C18 Cl3 72.95(13) 6_565 .
C17 C18 Cl3 117.6(3) . .
Cl1 C18 Cl3 123.3(2) 6_565 .

loop_
_geom_bond_atom_site_label_1
_geom_bond_atom_site_label_2
_geom_bond_distance
_geom_bond_site_symmetry_2
C1 C6 1.386(3) .
C1 C2 1.451(3) .
C1 C10 1.452(3) .
C2 C3 1.391(3) .
C2 C12 1.453(3) .
C3 C4 1.451(2) .
C3 C15 1.453(3) .
C4 C5 1.388(4) .
C5 C6 1.453(2) .
C5 C6 1.453(2) 6_565
C6 C7 1.454(2) .
C7 C8 1.393(3) .
C7 C7 1.451(4) 6_565
C8 C16 1.450(3) 2_656
C8 C9 1.451(3) .
C9 C10 1.389(3) .
C9 C13 1.455(2) 2_656
C10 C11 1.451(3) .
C11 C11 1.396(4) 2_656
C11 C12 1.451(3) .
C12 C13 1.389(3) .
C13 C14 1.449(3) .
C14 C15 1.391(3) .
C14 C16 1.448(3) .
C15 C15 1.452(4) 6_565
C16 C16 1.393(4) 6_565
Cl1 C18 1.693(4) 6_565
Cl1 C17 1.762(4) .
Cl2 C17 1.717(4) .
Cl2 C17 1.717(4) 6_565
Cl3 C18 1.747(4) .
Cl3 C18 1.747(4) 6_565
C17 C17 0.881(7) 6_565
C17 C18 0.943(5) 6_565
C17 C18 1.338(6) .
C18 C18 1.025(8) 6_565
